data_4084679
loop_
_publ_author_name
'Moustafa, Mohamed E.'
'Boyle, Paul D.'
'Puddephatt, Richard J.'

_publ_section_title
;
 Carbon--Hydrogen versus Nitrogen--Oxygen Bond Activation in Reactions of
 N-Oxide Derivatives of 2,2&#x2032;-Bipyridine and 1,10-Phenanthroline
 with a Dimethylplatinum(II) Complex
;
_journal_issue 19
_journal_name_full Organometallics
_journal_page_first 5402
_journal_paper_doi 10.1021/om500712e
_journal_volume 33
_journal_year 2014
_chemical_formula_sum 'C47 H44 N4 O3 P2 Pt2'
_chemical_formula_weight 1164.98
_chemical_name_systematic
;                                                                               
 ?                                                                              
;
_space_group_crystal_system monoclinic
_space_group_IT_number 13
_space_group_name_Hall '-P 2yac'
_space_group_name_H-M_alt 'P 1 2/n 1'
_symmetry_space_group_name_Hall '-P 2yac'
_symmetry_space_group_name_H-M 'P 1 2/n 1'
_atom_sites_solution_hydrogens mixed
_atom_sites_solution_primary direct
_atom_sites_solution_secondary difmap
_audit_creation_method SHELXL-2013
_cell_angle_alpha 90
_cell_angle_beta 90.720(14)
_cell_angle_gamma 90
_cell_formula_units_Z 2
_cell_length_a 9.491(5)
_cell_length_b 13.395(5)
_cell_length_c 18.933(8)
_cell_measurement_reflns_used 9995
_cell_measurement_temperature 110
_cell_measurement_theta_max 30.50
_cell_measurement_theta_min 2.85
_cell_volume 2406.8(19)
_computing_cell_refinement SAINT
_computing_data_collection Apex2
_computing_data_reduction SAINT
_computing_molecular_graphics NRCVAX
_computing_publication_material cif2tables.py
_computing_structure_refinement SHELXL-2013
_computing_structure_solution XS
_diffrn_ambient_temperature 110
_diffrn_measured_fraction_theta_full 0.996
_diffrn_measured_fraction_theta_max 0.826
_diffrn_measurement_device_type 'Bruker Kappa Axis Apex2'
_diffrn_measurement_method 'omega and phi scans'
_diffrn_radiation_type MoK\a
_diffrn_radiation_wavelength 0.71073
_diffrn_reflns_av_R_equivalents 0.0581
_diffrn_reflns_av_unetI/netI 0.0728
_diffrn_reflns_Laue_measured_fraction_full 0.996
_diffrn_reflns_Laue_measured_fraction_max 0.826
_diffrn_reflns_limit_h_max 14
_diffrn_reflns_limit_h_min -12
_diffrn_reflns_limit_k_max 18
_diffrn_reflns_limit_k_min -19
_diffrn_reflns_limit_l_max 25
_diffrn_reflns_limit_l_min -29
_diffrn_reflns_number 42785
_diffrn_reflns_point_group_measured_fraction_full 0.996
_diffrn_reflns_point_group_measured_fraction_max 0.826
_diffrn_reflns_theta_full 25.242
_diffrn_reflns_theta_max 33.814
_diffrn_reflns_theta_min 3.382
_diffrn_source 'sealed tube'
_exptl_absorpt_coefficient_mu 5.914
_exptl_absorpt_correction_T_max 0.7467
_exptl_absorpt_correction_T_min 0.6289
_exptl_absorpt_correction_type multi-scan
_exptl_absorpt_process_details SADABS
_exptl_crystal_colour red
_exptl_crystal_density_diffrn 1.608
_exptl_crystal_description plate
_exptl_crystal_F_000 1128
_exptl_crystal_size_max 0.067
_exptl_crystal_size_mid 0.025
_exptl_crystal_size_min 0.022
_platon_squeeze_details
;                                                                               
PLATON (V-160412) was used to perform the SQUEEZE procedure as                  
described in Acta Cryst. (1990), A46, 194 as the 'BYPASS                        
procedure' P. v.d. Sluis & A.L. Spek                                            
;
_refine_diff_density_max 2.228
_refine_diff_density_min -1.948
_refine_diff_density_rms 0.206
_refine_ls_extinction_method none
_refine_ls_goodness_of_fit_ref 0.996
_refine_ls_hydrogen_treatment constr
_refine_ls_matrix_type full
_refine_ls_number_parameters 264
_refine_ls_number_reflns 8010
_refine_ls_number_restraints 0
_refine_ls_restrained_S_all 0.996
_refine_ls_R_factor_all 0.0716
_refine_ls_R_factor_gt 0.0422
_refine_ls_shift/su_max 0.001
_refine_ls_shift/su_mean 0.000
_refine_ls_structure_factor_coef Fsqd
_refine_ls_weighting_details 'w=1/[\s^2^(Fo^2^)+(0.0509P)^2^] where P=(Fo^2^+2Fc^2^)/3'
_refine_ls_weighting_scheme calc
_refine_ls_wR_factor_gt 0.0921
_refine_ls_wR_factor_ref 0.0996
_reflns_Friedel_coverage 0.000
_reflns_number_gt 5650
_reflns_number_total 8010
_reflns_threshold_expression 'I > 2\s(I)'
_cod_data_source_file om500712e_si_003.cif
_cod_data_source_block 13
_cod_original_cell_volume 2406.6(18)
_cod_database_code 4084679
_shelx_space_group_comment
;                                                                               
The symmetry employed for this shelxl refinement is uniquely defined            
by the following loop, which should always be used as a source of               
symmetry information in preference to the above space-group names.              
They are only intended as comments.                                             
;
_shelx_estimated_absorpt_t_min 0.693
_shelx_estimated_absorpt_t_max 0.881
_shelxl_version_number 2013-3

loop_
_space_group_symop_operation_xyz
'x, y, z'
'-x+1/2, y, -z+1/2'
'-x, -y, -z'
'x-1/2, -y, z-1/2'

loop_
_atom_site_label
_atom_site_type_symbol
_atom_site_fract_x
_atom_site_fract_y
_atom_site_fract_z
_atom_site_U_iso_or_equiv
_atom_site_adp_type
_atom_site_occupancy
_atom_site_site_symmetry_order
_atom_site_calc_flag
_atom_site_refinement_flags_posn
_atom_site_refinement_flags_adp
_atom_site_refinement_flags_occupancy
Pt1 Pt 0.29802(2) 0.42484(2) 0.17067(2) 0.01656(6) Uani 1 1 d . . .
C1 C 0.4964(4) 0.4856(4) 0.1839(2) 0.0197(9) Uani 1 1 d . . .
H1A H 0.5313 0.4715 0.2318 0.029 Uiso 1 1 calc R U .
H1B H 0.4917 0.5580 0.1767 0.029 Uiso 1 1 calc R U .
H1C H 0.5605 0.4562 0.1494 0.029 Uiso 1 1 calc R U .
P1 P 0.22355(12) 0.58794(8) 0.16672(6) 0.0149(2) Uani 1 1 d . . .
C2 C 0.3810(5) 0.2838(3) 0.1751(2) 0.0183(9) Uani 1 1 d . . .
C3 C 0.5163(5) 0.2566(4) 0.1946(2) 0.0256(11) Uani 1 1 d . . .
H3 H 0.5834 0.3062 0.2074 0.031 Uiso 1 1 calc R U .
C4 C 0.5545(6) 0.1548(4) 0.1954(3) 0.0302(12) Uani 1 1 d . . .
H4 H 0.6471 0.1359 0.2094 0.036 Uiso 1 1 calc R U .
C5 C 0.4609(6) 0.0847(4) 0.1764(3) 0.0320(13) Uani 1 1 d . . .
H5 H 0.4890 0.0167 0.1760 0.038 Uiso 1 1 calc R U .
N1 N 0.3237(4) 0.1094(3) 0.15722(19) 0.0208(9) Uani 1 1 d . . .
O1 O 0.2390(4) 0.0364(3) 0.13820(19) 0.0327(9) Uani 1 1 d . . .
C6 C 0.2855(5) 0.2085(3) 0.1563(2) 0.0210(10) Uani 1 1 d . . .
C7 C 0.1387(5) 0.2374(3) 0.1400(2) 0.0220(10) Uani 1 1 d . . .
C8 C 0.0285(6) 0.1757(4) 0.1167(3) 0.0306(12) Uani 1 1 d . . .
H8 H 0.0446 0.1065 0.1095 0.037 Uiso 1 1 calc R U .
C9 C -0.1027(6) 0.2153(4) 0.1044(3) 0.0372(14) Uani 1 1 d . . .
H9 H -0.1772 0.1739 0.0876 0.045 Uiso 1 1 calc R U .
C10 C -0.1262(6) 0.3154(4) 0.1166(3) 0.0314(12) Uani 1 1 d . . .
H10 H -0.2172 0.3436 0.1100 0.038 Uiso 1 1 calc R U .
C11 C -0.0140(5) 0.3732(4) 0.1385(3) 0.0244(10) Uani 1 1 d . . .
H11 H -0.0302 0.4422 0.1466 0.029 Uiso 1 1 calc R U .
N2 N 0.1148(4) 0.3383(3) 0.14888(19) 0.0186(8) Uani 1 1 d . . .
C12 C 0.2500 0.6577(5) 0.2500 0.0180(13) Uani 1 2 d S T P
H12 H 0.3333 0.7019 0.2439 0.022 Uiso 1 1 d R U .
C13 C 0.3187(5) 0.6632(4) 0.1024(2) 0.0183(9) Uani 1 1 d . . .
C14 C 0.3185(5) 0.7667(4) 0.1055(3) 0.0256(11) Uani 1 1 d . . .
H14 H 0.2735 0.7992 0.1437 0.031 Uiso 1 1 calc R U .
C15 C 0.3825(6) 0.8232(4) 0.0542(3) 0.0286(11) Uani 1 1 d . . .
H15 H 0.3838 0.8940 0.0577 0.034 Uiso 1 1 calc R U .
C16 C 0.4453(5) 0.7758(4) -0.0026(2) 0.0294(12) Uani 1 1 d . . .
H16 H 0.4889 0.8145 -0.0383 0.035 Uiso 1 1 calc R U .
C17 C 0.4449(5) 0.6737(4) -0.0078(2) 0.0212(10) Uani 1 1 d . . .
H17 H 0.4874 0.6420 -0.0471 0.025 Uiso 1 1 calc R U .
C18 C 0.3815(5) 0.6162(4) 0.0450(2) 0.0233(10) Uani 1 1 d . . .
H18 H 0.3814 0.5454 0.0416 0.028 Uiso 1 1 calc R U .
C19 C 0.0438(5) 0.6200(4) 0.1382(2) 0.0209(10) Uani 1 1 d . . .
C20 C -0.0597(6) 0.6550(5) 0.1818(3) 0.0386(14) Uani 1 1 d . . .
H20 H -0.0383 0.6685 0.2300 0.046 Uiso 1 1 calc R U .
C21 C -0.1948(6) 0.6707(6) 0.1561(3) 0.056(2) Uani 1 1 d . . .
H21 H -0.2658 0.6933 0.1872 0.067 Uiso 1 1 calc R U .
C22 C -0.2279(6) 0.6542(5) 0.0863(4) 0.0518(19) Uani 1 1 d . . .
H22 H -0.3209 0.6646 0.0686 0.062 Uiso 1 1 calc R U .
C23 C -0.1248(6) 0.6228(4) 0.0436(3) 0.0328(13) Uani 1 1 d . . .
H23 H -0.1464 0.6123 -0.0050 0.039 Uiso 1 1 calc R U .
C24 C 0.0081(6) 0.6055(4) 0.0669(3) 0.0336(13) Uani 1 1 d . . .
H24 H 0.0777 0.5835 0.0348 0.040 Uiso 1 1 calc R U .
O1W O 0.2500 -0.0958(4) 0.2500 0.0541(19) Uani 1 2 d S T P
H1W H 0.2475 -0.0547 0.2151 0.081 Uiso 1 1 d R U .

loop_
_atom_site_aniso_label
_atom_site_aniso_U_11
_atom_site_aniso_U_22
_atom_site_aniso_U_33
_atom_site_aniso_U_23
_atom_site_aniso_U_13
_atom_site_aniso_U_12
Pt1 0.01919(10) 0.01365(10) 0.01669(9) -0.00342(7) -0.00656(6) 0.00227(7)
C1 0.014(2) 0.021(3) 0.024(2) -0.0032(19) -0.0041(17) 0.0016(18)
P1 0.0162(6) 0.0125(6) 0.0158(5) -0.0024(4) -0.0058(4) 0.0019(4)
C2 0.028(3) 0.015(2) 0.0121(19) -0.0034(17) -0.0059(17) 0.0081(19)
C3 0.031(3) 0.022(3) 0.024(2) -0.003(2) -0.009(2) 0.007(2)
C4 0.032(3) 0.034(3) 0.024(3) -0.003(2) -0.011(2) 0.016(2)
C5 0.048(4) 0.023(3) 0.024(3) 0.002(2) -0.002(2) 0.015(3)
N1 0.037(3) 0.0085(18) 0.0168(19) 0.0016(15) -0.0068(16) 0.0001(17)
O1 0.050(2) 0.0157(18) 0.032(2) 0.0009(16) -0.0115(17) 0.0004(17)
C6 0.038(3) 0.013(2) 0.012(2) 0.0016(17) -0.0063(18) 0.006(2)
C7 0.033(3) 0.017(2) 0.016(2) -0.0003(18) -0.0017(18) -0.002(2)
C8 0.035(3) 0.019(3) 0.037(3) -0.004(2) -0.010(2) -0.006(2)
C9 0.032(3) 0.027(3) 0.052(4) -0.010(3) -0.010(3) -0.008(3)
C10 0.024(3) 0.027(3) 0.043(3) 0.004(2) -0.012(2) -0.005(2)
C11 0.022(3) 0.019(3) 0.032(3) -0.001(2) -0.011(2) 0.000(2)
N2 0.022(2) 0.015(2) 0.0190(19) -0.0043(15) -0.0072(15) -0.0016(16)
C12 0.021(3) 0.015(3) 0.018(3) 0.000 -0.007(2) 0.000
C13 0.021(2) 0.024(3) 0.0098(19) -0.0007(17) -0.0027(16) 0.0033(19)
C14 0.032(3) 0.024(3) 0.021(2) -0.003(2) 0.0015(19) 0.004(2)
C15 0.038(3) 0.020(3) 0.028(3) 0.002(2) 0.007(2) 0.002(2)
C16 0.028(3) 0.044(3) 0.016(2) 0.004(2) 0.0004(19) 0.006(2)
C17 0.015(2) 0.033(3) 0.016(2) -0.0030(19) -0.0015(16) -0.001(2)
C18 0.023(3) 0.026(3) 0.021(2) -0.004(2) -0.0047(18) 0.003(2)
C19 0.020(2) 0.018(2) 0.024(2) 0.0055(19) -0.0090(18) 0.002(2)
C20 0.023(3) 0.062(4) 0.031(3) 0.020(3) -0.001(2) 0.004(3)
C21 0.015(3) 0.098(6) 0.055(4) 0.036(4) 0.009(3) 0.010(3)
C22 0.026(3) 0.070(5) 0.060(4) 0.042(4) -0.025(3) -0.009(3)
C23 0.028(3) 0.031(3) 0.039(3) 0.000(3) -0.020(2) 0.000(2)
C24 0.036(3) 0.032(3) 0.033(3) -0.006(2) -0.019(2) 0.002(3)
O1W 0.116(6) 0.018(3) 0.029(3) 0.000 0.012(3) 0.000

loop_
_atom_type_symbol
_atom_type_description
_atom_type_scat_dispersion_real
_atom_type_scat_dispersion_imag
_atom_type_scat_source
C C 0.0033 0.0016 'International Tables Vol C Tables 4.2.6.8 and 6.1.1.4'
H H 0.0000 0.0000 'International Tables Vol C Tables 4.2.6.8 and 6.1.1.4'
N N 0.0061 0.0033 'International Tables Vol C Tables 4.2.6.8 and 6.1.1.4'
O O 0.0106 0.0060 'International Tables Vol C Tables 4.2.6.8 and 6.1.1.4'
P P 0.1023 0.0942 'International Tables Vol C Tables 4.2.6.8 and 6.1.1.4'
Pt Pt -1.7033 8.3905 'International Tables Vol C Tables 4.2.6.8 and 6.1.1.4'

loop_
_geom_angle_atom_site_label_1
_geom_angle_atom_site_label_2
_geom_angle_atom_site_label_3
_geom_angle
_geom_angle_site_symmetry_1
_geom_angle_site_symmetry_3
C2 Pt1 C1 90.52(19) . .
C2 Pt1 N2 79.53(17) . .
C1 Pt1 N2 168.94(16) . .
C2 Pt1 P1 175.29(14) . .
C1 Pt1 P1 84.77(14) . .
N2 Pt1 P1 105.16(11) . .
C2 Pt1 Pt1 94.39(12) . 2
C1 Pt1 Pt1 99.14(13) . 2
N2 Pt1 Pt1 86.52(10) . 2
P1 Pt1 Pt1 86.47(3) . 2
Pt1 C1 H1A 109.5 . .
Pt1 C1 H1B 109.5 . .
H1A C1 H1B 109.5 . .
Pt1 C1 H1C 109.5 . .
H1A C1 H1C 109.5 . .
H1B C1 H1C 109.5 . .
C13 P1 C19 98.0(2) . .
C13 P1 C12 103.1(2) . .
C19 P1 C12 104.41(18) . .
C13 P1 Pt1 113.07(16) . .
C19 P1 Pt1 121.14(16) . .
C12 P1 Pt1 114.52(17) . .
C3 C2 C6 118.4(4) . .
C3 C2 Pt1 127.6(4) . .
C6 C2 Pt1 114.0(3) . .
C2 C3 C4 119.7(5) . .
C2 C3 H3 120.2 . .
C4 C3 H3 120.2 . .
C5 C4 C3 120.4(5) . .
C5 C4 H4 119.8 . .
C3 C4 H4 119.8 . .
C4 C5 N1 121.3(5) . .
C4 C5 H5 119.3 . .
N1 C5 H5 119.3 . .
O1 N1 C6 123.7(4) . .
O1 N1 C5 117.6(4) . .
C6 N1 C5 118.7(4) . .
N1 C6 C2 121.5(4) . .
N1 C6 C7 120.3(4) . .
C2 C6 C7 118.1(4) . .
N2 C7 C8 119.5(4) . .
N2 C7 C6 112.8(4) . .
C8 C7 C6 127.7(5) . .
C9 C8 C7 120.0(5) . .
C9 C8 H8 120.0 . .
C7 C8 H8 120.0 . .
C8 C9 C10 119.7(5) . .
C8 C9 H9 120.1 . .
C10 C9 H9 120.1 . .
C11 C10 C9 118.1(5) . .
C11 C10 H10 120.9 . .
C9 C10 H10 120.9 . .
N2 C11 C10 123.8(5) . .
N2 C11 H11 118.1 . .
C10 C11 H11 118.1 . .
C11 N2 C7 118.7(4) . .
C11 N2 Pt1 126.1(3) . .
C7 N2 Pt1 115.0(3) . .
P1 C12 P1 119.2(3) . 2
P1 C12 H12 107.5 . .
P1 C12 H12 107.5 2 .
C14 C13 C18 119.0(4) . .
C14 C13 P1 121.4(4) . .
C18 C13 P1 119.3(4) . .
C15 C14 C13 121.2(5) . .
C15 C14 H14 119.4 . .
C13 C14 H14 119.4 . .
C14 C15 C16 119.4(5) . .
C14 C15 H15 120.3 . .
C16 C15 H15 120.3 . .
C17 C16 C15 120.7(5) . .
C17 C16 H16 119.6 . .
C15 C16 H16 119.6 . .
C16 C17 C18 119.8(4) . .
C16 C17 H17 120.1 . .
C18 C17 H17 120.1 . .
C13 C18 C17 119.8(5) . .
C13 C18 H18 120.1 . .
C17 C18 H18 120.1 . .
C20 C19 C24 117.4(5) . .
C20 C19 P1 124.9(4) . .
C24 C19 P1 117.7(4) . .
C19 C20 C21 120.5(6) . .
C19 C20 H20 119.7 . .
C21 C20 H20 119.7 . .
C22 C21 C20 121.0(6) . .
C22 C21 H21 119.5 . .
C20 C21 H21 119.5 . .
C23 C22 C21 118.0(5) . .
C23 C22 H22 121.0 . .
C21 C22 H22 121.0 . .
C22 C23 C24 122.7(6) . .
C22 C23 H23 118.6 . .
C24 C23 H23 118.6 . .
C23 C24 C19 120.3(6) . .
C23 C24 H24 119.9 . .
C19 C24 H24 119.9 . .

loop_
_geom_bond_atom_site_label_1
_geom_bond_atom_site_label_2
_geom_bond_distance
_geom_bond_site_symmetry_2
Pt1 C2 2.049(4) .
Pt1 C1 2.063(4) .
Pt1 N2 2.125(4) .
Pt1 P1 2.2971(13) .
Pt1 Pt1 3.1501(13) 2
C1 H1A 0.9800 .
C1 H1B 0.9800 .
C1 H1C 0.9800 .
P1 C13 1.829(5) .
P1 C19 1.834(5) .
P1 C12 1.847(3) .
C2 C3 1.381(7) .
C2 C6 1.399(7) .
C3 C4 1.410(7) .
C3 H3 0.9500 .
C4 C5 1.338(8) .
C4 H4 0.9500 .
C5 N1 1.388(7) .
C5 H5 0.9500 .
N1 O1 1.313(5) .
N1 C6 1.375(6) .
C6 C7 1.475(7) .
C7 N2 1.382(6) .
C7 C8 1.399(7) .
C8 C9 1.370(8) .
C8 H8 0.9500 .
C9 C10 1.379(7) .
C9 H9 0.9500 .
C10 C11 1.376(7) .
C10 H10 0.9500 .
C11 N2 1.322(6) .
C11 H11 0.9500 .
C12 P1 1.847(3) 2
C12 H12 0.9955 .
C13 C14 1.387(7) .
C13 C18 1.397(6) .
C14 C15 1.379(7) .
C14 H14 0.9500 .
C15 C16 1.391(7) .
C15 H15 0.9500 .
C16 C17 1.371(7) .
C16 H16 0.9500 .
C17 C18 1.403(7) .
C17 H17 0.9500 .
C18 H18 0.9500 .
C19 C20 1.374(7) .
C19 C24 1.401(7) .
C20 C21 1.381(7) .
C20 H20 0.9500 .
C21 C22 1.373(9) .
C21 H21 0.9500 .
C22 C23 1.344(9) .
C22 H22 0.9500 .
C23 C24 1.352(7) .
C23 H23 0.9500 .
C24 H24 0.9500 .
O1W H1W 0.8601 .

loop_
_geom_hbond_atom_site_label_D
_geom_hbond_atom_site_label_H
_geom_hbond_atom_site_label_A
_geom_hbond_distance_DH
_geom_hbond_distance_HA
_geom_hbond_distance_DA
_geom_hbond_angle_DHA
_geom_hbond_site_symmetry_A
C8 H8 O1 0.95 2.13 2.760(7) 122.2 .
C14 H14 O1W 0.95 2.47 3.368(6) 158.1 1_565
O1W H1W N1 0.86 2.56 3.341(6) 150.6 .
O1W H1W O1 0.86 1.90 2.761(5) 179.1 .

loop_
_geom_torsion_atom_site_label_1
_geom_torsion_atom_site_label_2
_geom_torsion_atom_site_label_3
_geom_torsion_atom_site_label_4
_geom_torsion
_geom_torsion_site_symmetry_4
C6 C2 C3 C4 -0.2(7) .
Pt1 C2 C3 C4 179.2(4) .
C2 C3 C4 C5 0.9(8) .
C3 C4 C5 N1 -1.6(8) .
C4 C5 N1 O1 178.9(5) .
C4 C5 N1 C6 1.6(7) .
O1 N1 C6 C2 -178.0(4) .
C5 N1 C6 C2 -0.8(6) .
O1 N1 C6 C7 6.1(6) .
C5 N1 C6 C7 -176.7(4) .
C3 C2 C6 N1 0.2(7) .
Pt1 C2 C6 N1 -179.3(3) .
C3 C2 C6 C7 176.1(4) .
Pt1 C2 C6 C7 -3.4(5) .
N1 C6 C7 N2 173.4(4) .
C2 C6 C7 N2 -2.6(6) .
N1 C6 C7 C8 -7.6(7) .
C2 C6 C7 C8 176.4(5) .
N2 C7 C8 C9 -1.4(8) .
C6 C7 C8 C9 179.6(5) .
C7 C8 C9 C10 -1.4(9) .
C8 C9 C10 C11 2.3(9) .
C9 C10 C11 N2 -0.3(8) .
C10 C11 N2 C7 -2.6(7) .
C10 C11 N2 Pt1 172.2(4) .
C8 C7 N2 C11 3.4(7) .
C6 C7 N2 C11 -177.5(4) .
C8 C7 N2 Pt1 -172.0(4) .
C6 C7 N2 Pt1 7.2(5) .
C13 P1 C12 P1 -142.46(16) 2
C19 P1 C12 P1 115.54(17) 2
Pt1 P1 C12 P1 -19.20(4) 2
C19 P1 C13 C14 69.5(4) .
C12 P1 C13 C14 -37.4(4) .
Pt1 P1 C13 C14 -161.6(3) .
C19 P1 C13 C18 -104.3(4) .
C12 P1 C13 C18 148.8(4) .
Pt1 P1 C13 C18 24.6(4) .
C18 C13 C14 C15 -1.9(7) .
P1 C13 C14 C15 -175.6(4) .
C13 C14 C15 C16 1.7(8) .
C14 C15 C16 C17 -0.5(8) .
C15 C16 C17 C18 -0.5(7) .
C14 C13 C18 C17 0.9(7) .
P1 C13 C18 C17 174.8(3) .
C16 C17 C18 C13 0.3(7) .
C13 P1 C19 C20 -127.6(5) .
C12 P1 C19 C20 -21.8(5) .
Pt1 P1 C19 C20 109.2(5) .
C13 P1 C19 C24 54.0(4) .
C12 P1 C19 C24 159.9(4) .
Pt1 P1 C19 C24 -69.1(4) .
C24 C19 C20 C21 2.7(9) .
P1 C19 C20 C21 -175.6(5) .
C19 C20 C21 C22 -1.6(11) .
C20 C21 C22 C23 -0.4(11) .
C21 C22 C23 C24 1.1(10) .
C22 C23 C24 C19 0.1(9) .
C20 C19 C24 C23 -2.0(8) .
P1 C19 C24 C23 176.5(4) .

loop_
_platon_squeeze_void_nr
_platon_squeeze_void_average_x
_platon_squeeze_void_average_y
_platon_squeeze_void_average_z
_platon_squeeze_void_volume
_platon_squeeze_void_count_electrons
_platon_squeeze_void_content
1 -0.006 -0.000 0.006 504 326 ' '
